data_2240473
loop_
_publ_author_name
'Held, Peter'

_publ_section_title
;
 Crystal structure of bis(dimethylammonium) hexaaquacobalt(II)
 bis(sulfate) dihydrate
;
_journal_coeditor_code FK2085
_journal_issue 4
_journal_name_full 'Acta Crystallographica Section E'
_journal_page_first m77
_journal_page_last m78
_journal_paper_doi 10.1107/S2056989015003400
_journal_volume 71
_journal_year 2015
_chemical_formula_iupac '(C2 H8 N)2 [Co (H2 O)6] (S O4)2, 2H2 O'
_chemical_formula_moiety 'Co H12 O6, 2(O4 S), 2(C2 H8 N), 2(H2 O)'
_chemical_formula_sum 'C4 H32 Co N2 O16 S2'
_chemical_formula_weight 487.37
_chemical_name_common
;
Bis(dimethylammonium) hexaaquacobalt(II) bis(sulfate) dihydrate
;
_chemical_name_systematic
;
Bis(dimethylammonium) hexaaquacobalt(II) bis(sulfate) dihydrate
;
_space_group_IT_number 61
_symmetry_cell_setting orthorhombic
_symmetry_space_group_name_Hall '-P 2ac 2ab'
_symmetry_space_group_name_H-M 'P b c a'
_atom_sites_solution_hydrogens difmap
_atom_sites_solution_primary direct
_atom_sites_solution_secondary difmap
_audit_creation_method SHELXL
_cell_angle_alpha 90.00
_cell_angle_beta 90.00
_cell_angle_gamma 90.00
_cell_formula_units_Z 4
_cell_length_a 8.975(5)
_cell_length_b 13.268(5)
_cell_length_c 16.528(5)
_cell_measurement_reflns_used 25
_cell_measurement_temperature 295(2)
_cell_measurement_theta_max 20.79
_cell_measurement_theta_min 12.02
_cell_volume 1968.2(15)
_computing_cell_refinement
;
CAD-4 EXPRESS (Enraf--Nonius, 1989)
;
_computing_data_collection
;
CAD-4 EXPRESS (Enraf--Nonius, 1989)
;
_computing_data_reduction
;
MolEN (Fair, 1990)
;
_computing_molecular_graphics
;
ATOMS (Dowty, 2011)
;
_computing_publication_material
;
SHELXL97 (Sheldrick, 2008) and publCIF (Westrip, 2010)
;
_computing_structure_refinement
;
SHELXL97 (Sheldrick, 2008)
;
_computing_structure_solution
;
SIR97 (Altomare <i>et al.</i>,  1999)
;
_diffrn_ambient_temperature 295(2)
_diffrn_measured_fraction_theta_full 0.999
_diffrn_measured_fraction_theta_max 0.999
_diffrn_measurement_device 'four-circle diffractometer'
_diffrn_measurement_device_type 'Enraf--Nonius CAD-4'
_diffrn_measurement_method \w/2\q
_diffrn_radiation_monochromator graphite
_diffrn_radiation_source 'fine-focus sealed tube'
_diffrn_radiation_type MoK\a
_diffrn_radiation_wavelength 0.71073
_diffrn_reflns_av_R_equivalents 0.0771
_diffrn_reflns_av_sigmaI/netI 0.1014
_diffrn_reflns_limit_h_max 10
_diffrn_reflns_limit_h_min 0
_diffrn_reflns_limit_k_max 15
_diffrn_reflns_limit_k_min 0
_diffrn_reflns_limit_l_max 19
_diffrn_reflns_limit_l_min -19
_diffrn_reflns_number 3383
_diffrn_reflns_theta_full 25.00
_diffrn_reflns_theta_max 25.00
_diffrn_reflns_theta_min 2.46
_diffrn_standards_decay_% 1.50
_diffrn_standards_interval_count 100
_diffrn_standards_interval_time 60
_diffrn_standards_number 3
_exptl_absorpt_coefficient_mu 1.158
_exptl_absorpt_correction_T_max 0.9996
_exptl_absorpt_correction_T_min 0.9026
_exptl_absorpt_correction_type psi-scan
_exptl_absorpt_process_details
;
(North <i>et al.</i>,  1968)
;
_exptl_crystal_colour 'light blue'
_exptl_crystal_density_diffrn 1.645
_exptl_crystal_density_method 'not measured'
_exptl_crystal_description parallelepiped
_exptl_crystal_F_000 1028
_exptl_crystal_size_max 0.30
_exptl_crystal_size_mid 0.27
_exptl_crystal_size_min 0.24
_refine_diff_density_max 0.410
_refine_diff_density_min -0.368
_refine_ls_extinction_coef 0.0022(6)
_refine_ls_extinction_expression Fc^*^=kFc[1+0.001xFc^2^\l^3^/sin(2\q)]^-1/4^
_refine_ls_extinction_method SHELXL
_refine_ls_goodness_of_fit_ref 0.975
_refine_ls_hydrogen_treatment mixed
_refine_ls_matrix_type full
_refine_ls_number_parameters 148
_refine_ls_number_reflns 1733
_refine_ls_number_restraints 2
_refine_ls_restrained_S_all 0.975
_refine_ls_R_factor_all 0.1203
_refine_ls_R_factor_gt 0.0393
_refine_ls_shift/su_max 0.000
_refine_ls_shift/su_mean 0.000
_refine_ls_structure_factor_coef Fsqd
_refine_ls_weighting_details 'calc w=1/[\s^2^(Fo^2^)+(0.0529P)^2^] where P=(Fo^2^+2Fc^2^)/3'
_refine_ls_weighting_scheme calc
_refine_ls_wR_factor_gt 0.0878
_refine_ls_wR_factor_ref 0.1109
_reflns_number_gt 936
_reflns_number_total 1733
_reflns_threshold_expression I>2\s(I)
_cod_data_source_file fk2085sup1.cf
_cod_data_source_block I
_cod_database_code 2240473
_cod_database_fobs_code 2240473

loop_
_symmetry_equiv_pos_as_xyz
'x, y, z'
'-x+1/2, -y, z+1/2'
'x+1/2, -y+1/2, -z'
'-x, y+1/2, -z+1/2'
'-x, -y, -z'
'x-1/2, y, -z-1/2'
'-x-1/2, y-1/2, z'
'x, -y-1/2, z-1/2'

loop_
_atom_site_type_symbol
_atom_site_label
_atom_site_fract_x
_atom_site_fract_y
_atom_site_fract_z
_atom_site_U_iso_or_equiv
_atom_site_adp_type
_atom_site_calc_flag
_atom_site_refinement_flags
_atom_site_occupancy
_atom_site_symmetry_multiplicity
Co Co 0.0000 0.5000 0.5000 0.0278(3) Uani d S 1 2
S S1 0.44510(13) 0.65726(9) 0.59555(8) 0.0319(3) Uani d . 1 1
O O1 0.3702(4) 0.6999(2) 0.5243(2) 0.0466(10) Uani d . 1 1
O O2 0.3355(4) 0.6107(3) 0.6497(2) 0.0419(9) Uani d . 1 1
O O3 0.5255(5) 0.7366(3) 0.6378(2) 0.0634(12) Uani d . 1 1
O O4 0.5493(5) 0.5793(3) 0.5696(3) 0.0791(15) Uani d . 1 1
O O5 -0.0505(5) 0.4446(3) 0.3854(2) 0.0422(10) Uani d . 1 1
H H51 -0.136(7) 0.422(4) 0.380(3) 0.040(18) Uiso d . 1 1
H H52 0.010(8) 0.403(5) 0.365(5) 0.11(3) Uiso d . 1 1
O O6 0.1413(5) 0.6068(3) 0.4439(3) 0.0391(10) Uani d . 1 1
H H61 0.103(8) 0.653(5) 0.415(4) 0.09(3) Uiso d . 1 1
H H62 0.198(6) 0.620(4) 0.470(3) 0.03(2) Uiso d . 1 1
O O7 0.1808(5) 0.4036(3) 0.5066(3) 0.0444(10) Uani d . 1 1
H H71 0.251(7) 0.412(4) 0.484(3) 0.037(19) Uiso d . 1 1
H H72 0.172(5) 0.350(3) 0.512(3) 0.021(16) Uiso d . 1 1
O O8 0.1675(5) 0.3224(4) 0.3135(3) 0.0558(13) Uani d . 1 1
H H81 0.245(7) 0.326(5) 0.322(4) 0.06(2) Uiso d . 1 1
H H82 0.174(8) 0.348(5) 0.268(4) 0.09(3) Uiso d . 1 1
N N3 0.0327(6) 0.1120(3) 0.3563(3) 0.0567(14) Uani d . 1 1
H H3A 0.1016 0.1541 0.3769 0.068 Uiso calc R 1 1
H H3B 0.0187 0.0622 0.3925 0.068 Uiso calc R 1 1
C C1 0.0909(10) 0.0689(5) 0.2833(4) 0.094(3) Uani d . 1 1
H H1A 0.1825 0.0344 0.2950 0.141 Uiso calc R 1 1
H H1B 0.1092 0.1214 0.2446 0.141 Uiso calc R 1 1
H H1C 0.0201 0.0219 0.2615 0.141 Uiso calc R 1 1
C C2 -0.1060(7) 0.1669(5) 0.3473(4) 0.074(2) Uani d . 1 1
H H2A -0.1450 0.1833 0.3998 0.111 Uiso calc R 1 1
H H2B -0.1767 0.1260 0.3187 0.111 Uiso calc R 1 1
H H2C -0.0883 0.2279 0.3175 0.111 Uiso calc R 1 1

loop_
_atom_site_aniso_label
_atom_site_aniso_U_11
_atom_site_aniso_U_22
_atom_site_aniso_U_33
_atom_site_aniso_U_12
_atom_site_aniso_U_13
_atom_site_aniso_U_23
Co 0.0269(5) 0.0257(4) 0.0309(4) 0.0003(5) -0.0026(5) -0.0010(5)
S1 0.0249(6) 0.0340(6) 0.0368(7) -0.0010(6) -0.0005(6) 0.0065(6)
O1 0.055(2) 0.042(2) 0.044(2) -0.0080(19) -0.0180(18) 0.0107(17)
O2 0.0289(19) 0.052(2) 0.045(2) -0.0104(17) 0.0059(17) 0.0093(18)
O3 0.084(3) 0.060(2) 0.047(2) -0.034(3) -0.023(2) 0.0151(19)
O4 0.063(3) 0.067(3) 0.108(4) 0.026(2) 0.042(3) 0.032(3)
O5 0.034(2) 0.053(2) 0.040(2) -0.004(2) -0.002(2) -0.0102(19)
O6 0.035(2) 0.039(2) 0.043(2) -0.004(2) -0.007(2) 0.007(2)
O7 0.035(2) 0.036(3) 0.062(3) 0.007(2) 0.012(2) 0.010(2)
O8 0.035(3) 0.093(4) 0.039(3) -0.004(3) -0.001(2) -0.009(3)
N3 0.069(4) 0.047(3) 0.054(3) 0.005(3) -0.018(3) -0.004(2)
C1 0.135(8) 0.056(4) 0.090(6) 0.016(5) 0.054(5) 0.009(4)
C2 0.057(4) 0.084(5) 0.080(5) 0.005(4) 0.007(4) 0.016(4)

loop_
_atom_type_symbol
_atom_type_description
_atom_type_scat_dispersion_real
_atom_type_scat_dispersion_imag
_atom_type_scat_source
H H 0.0000 0.0000 'International Tables Vol C Tables 4.2.6.8 and 6.1.1.4'
C C 0.0033 0.0016 'International Tables Vol C Tables 4.2.6.8 and 6.1.1.4'
N N 0.0061 0.0033 'International Tables Vol C Tables 4.2.6.8 and 6.1.1.4'
O O 0.0106 0.0060 'International Tables Vol C Tables 4.2.6.8 and 6.1.1.4'
S S 0.1246 0.1234 'International Tables Vol C Tables 4.2.6.8 and 6.1.1.4'
Co Co 0.3494 0.9721 'International Tables Vol C Tables 4.2.6.8 and 6.1.1.4'

loop_
_geom_angle_atom_site_label_1
_geom_angle_atom_site_label_2
_geom_angle_atom_site_label_3
_geom_angle_site_symmetry_1
_geom_angle_site_symmetry_3
_geom_angle
O7 Co O7 5_566 . 180.0(3)
O7 Co O5 5_566 5_566 90.04(18)
O7 Co O5 . 5_566 89.96(18)
O7 Co O5 5_566 . 89.96(18)
O7 Co O5 . . 90.04(18)
O5 Co O5 5_566 . 180.0000(10)
O7 Co O6 5_566 . 91.87(19)
O7 Co O6 . . 88.13(19)
O5 Co O6 5_566 . 91.80(18)
O5 Co O6 . . 88.20(18)
O7 Co O6 5_566 5_566 88.13(19)
O7 Co O6 . 5_566 91.87(19)
O5 Co O6 5_566 5_566 88.20(18)
O5 Co O6 . 5_566 91.80(18)
O6 Co O6 . 5_566 180.0
O3 S1 O4 . . 109.6(3)
O3 S1 O2 . . 110.1(2)
O4 S1 O2 . . 108.1(2)
O3 S1 O1 . . 109.5(2)
O4 S1 O1 . . 109.3(3)
O2 S1 O1 . . 110.2(2)
Co O5 H51 . . 116(4)
Co O5 H52 . . 117(5)
H51 O5 H52 . . 108(6)
Co O6 H61 . . 119(5)
Co O6 H62 . . 109(4)
H61 O6 H62 . . 119(6)
Co O7 H71 . . 123(4)
Co O7 H72 . . 122(4)
H71 O7 H72 . . 109(6)
H81 O8 H82 . . 95(7)
C1 N3 C2 . . 115.3(5)
C1 N3 H3A . . 108.5
C2 N3 H3A . . 108.5
C1 N3 H3B . . 108.5
C2 N3 H3B . . 108.5
H3A N3 H3B . . 107.5
N3 C1 H1A . . 109.5
N3 C1 H1B . . 109.5
H1A C1 H1B . . 109.5
N3 C1 H1C . . 109.5
H1A C1 H1C . . 109.5
H1B C1 H1C . . 109.5
N3 C2 H2A . . 109.5
N3 C2 H2B . . 109.5
H2A C2 H2B . . 109.5
N3 C2 H2C . . 109.5
H2A C2 H2C . . 109.5
H2B C2 H2C . . 109.5

loop_
_geom_bond_atom_site_label_1
_geom_bond_atom_site_label_2
_geom_bond_site_symmetry_2
_geom_bond_distance
Co O7 5_566 2.069(4)
Co O7 . 2.069(4)
Co O5 5_566 2.081(4)
Co O5 . 2.081(4)
Co O6 . 2.116(4)
Co O6 5_566 2.116(4)
S1 O3 . 1.454(4)
S1 O4 . 1.459(4)
S1 O2 . 1.467(3)
S1 O1 . 1.470(3)
O5 H51 . 0.82(6)
O5 H52 . 0.84(7)
O6 H61 . 0.85(7)
O6 H62 . 0.69(5)
O7 H71 . 0.74(6)
O7 H72 . 0.72(4)
O8 H81 . 0.71(6)
O8 H82 . 0.83(6)
N3 C1 . 1.434(7)
N3 C2 . 1.450(7)
N3 H3A . 0.9000
N3 H3B . 0.9000
C1 H1A . 0.9600
C1 H1B . 0.9600
C1 H1C . 0.9600
C2 H2A . 0.9600
C2 H2B . 0.9600
C2 H2C . 0.9600

loop_
_geom_hbond_atom_site_label_D
_geom_hbond_atom_site_label_H
_geom_hbond_atom_site_label_A
_geom_hbond_site_symmetry_A
_geom_hbond_distance_DH
_geom_hbond_distance_HA
_geom_hbond_distance_DA
_geom_hbond_angle_DHA
O5 H51 O2 5_566 0.82(6) 1.91(6) 2.724(6) 169(5)
O5 H52 O8 . 0.84(7) 1.97(8) 2.806(7) 171(7)
O6 H61 O3 3_466 0.85(7) 1.85(7) 2.687(6) 173(6)
O6 H62 O1 . 0.69(5) 2.08(5) 2.740(6) 161(6)
O7 H71 O4 5_666 0.74(6) 2.01(6) 2.740(6) 173(6)
O7 H72 O1 7_655 0.72(4) 2.04(4) 2.756(6) 176(5)
O8 H81 O3 5_666 0.71(6) 2.32(6) 2.975(7) 154(7)
O8 H82 O2 2_564 0.83(6) 2.02(6) 2.849(6) 169(7)
N3 H3A O6 7_655 0.90 2.63 3.265(6) 127.8
N3 H3B O4 3_456 0.90 2.00 2.823(6) 151.5
